data_4066338
loop_
_publ_author_name
'Fout, Alison R.'
'Bailey, Brad C.'
'Buck, Dominik M.'
'Fan, Hongjun'
'Huffman, John C.'
'Baik, Mu-Hyun'
'Mindiola, Daniel J.'

_publ_section_title
;
 Synthetic and Mechanistic Studies of the Ring Opening and Denitrogenation
 of Pyridine and Picolines by Ti&#x2212;C Multiple Bonds&#x2020;
;
_journal_issue 21
_journal_name_full Organometallics
_journal_page_first 5409
_journal_paper_doi 10.1021/om100404d
_journal_volume 29
_journal_year 2010
_chemical_formula_moiety 'C35 H57 N O P2 Ti'
_chemical_formula_sum 'C35 H57 N O P2 Ti'
_chemical_formula_weight 617.66
_chemical_name_systematic
; 
 ? 
;
_space_group_IT_number 2
_symmetry_cell_setting triclinic
_symmetry_space_group_name_Hall '-P 1'
_symmetry_space_group_name_H-M 'P -1'
_atom_sites_solution_hydrogens geom
_atom_sites_solution_primary direct
_atom_sites_solution_secondary difmap
_audit_creation_method SHELXL-97
_cell_angle_alpha 80.307(2)
_cell_angle_beta 78.311(2)
_cell_angle_gamma 76.181(2)
_cell_formula_units_Z 2
_cell_length_a 9.8218(7)
_cell_length_b 10.2239(8)
_cell_length_c 18.3543(14)
_cell_measurement_reflns_used 1836
_cell_measurement_temperature 121(2)
_cell_measurement_theta_max 27.48
_cell_measurement_theta_min 2.49
_cell_volume 1738.6(2)
_computing_cell_refinement 'SAINT (Bruker, 1999)'
_computing_data_collection 'SMART (Bruker, 1999)'
_computing_data_reduction 'SAINT (Bruker, 1999), XTEL (local program)'
_computing_structure_refinement 'SHELXL-97 (Sheldrick, 1997)'
_computing_structure_solution 'SHELXS-97 (Sheldrick, 1990)'
_diffrn_ambient_temperature 121(2)
_diffrn_detector 'CCD area detector'
_diffrn_detector_area_resol_mean 44.52
_diffrn_detector_type 'Bruker SMART 6000'
_diffrn_measured_fraction_theta_full 0.997
_diffrn_measured_fraction_theta_max 0.997
_diffrn_measurement_details '   0.30 degree frames measured for 10.17 seconds each'
_diffrn_measurement_device 'three-circle goniometer with fixed chi'
_diffrn_measurement_device_type 'Bruker Platform goniometer'
_diffrn_measurement_method '\w scans'
_diffrn_radiation_monochromator graphite
_diffrn_radiation_source 'fine-focus sealed tube'
_diffrn_radiation_type MoK\a
_diffrn_radiation_wavelength 0.71073
_diffrn_reflns_av_R_equivalents 0.0876
_diffrn_reflns_av_sigmaI/netI 0.0687
_diffrn_reflns_limit_h_max 12
_diffrn_reflns_limit_h_min -12
_diffrn_reflns_limit_k_max 13
_diffrn_reflns_limit_k_min -13
_diffrn_reflns_limit_l_max 23
_diffrn_reflns_limit_l_min -23
_diffrn_reflns_number 39161
_diffrn_reflns_theta_full 27.55
_diffrn_reflns_theta_max 27.55
_diffrn_reflns_theta_min 2.17
_diffrn_standards_decay_% 0.0
_exptl_absorpt_coefficient_mu 0.365
_exptl_absorpt_correction_type none
_exptl_crystal_colour 'dark red'
_exptl_crystal_density_diffrn 1.180
_exptl_crystal_density_method 'not measured'
_exptl_crystal_description multifacited
_exptl_crystal_F_000 668
_exptl_crystal_size_max 0.30
_exptl_crystal_size_mid 0.30
_exptl_crystal_size_min 0.20
_refine_diff_density_max 0.504
_refine_diff_density_min -0.339
_refine_diff_density_rms 0.067
_refine_ls_extinction_method none
_refine_ls_goodness_of_fit_ref 0.963
_refine_ls_hydrogen_treatment mixed
_refine_ls_matrix_type full
_refine_ls_number_parameters 591
_refine_ls_number_reflns 8025
_refine_ls_number_restraints 0
_refine_ls_restrained_S_all 0.963
_refine_ls_R_factor_all 0.0714
_refine_ls_R_factor_gt 0.0488
_refine_ls_shift/su_max 0.001
_refine_ls_shift/su_mean 0.000
_refine_ls_structure_factor_coef Fsqd
_refine_ls_weighting_details 'calc w=1/[\s^2^(Fo^2^)+(0.0500P)^2^+0.0000P] where P=(Fo^2^+2Fc^2^)/3'
_refine_ls_weighting_scheme calc
_refine_ls_wR_factor_gt 0.0897
_refine_ls_wR_factor_ref 0.0988
_reflns_number_gt 5888
_reflns_number_total 8025
_reflns_threshold_expression >2sigma(I)
_cod_data_source_file om100404d_si_002.cif
_cod_data_source_block 05079
_cod_depositor_comments
;
The following automatic conversions were performed:

'_symmetry_cell_setting' value 'Triclinic' changed to 'triclinic'
according to /home/saulius/struct/CIF-dictionaries/cif_core.dic
dictionary named 'cif_core.dic' version 2.4.1 from 2010-06-29.

Automatic conversion script
Id: cif_fix_values 1715 2011-07-08 13:25:40Z adriana 
;
_cod_original_sg_symbol_Hall '-P 1  '
_cod_original_sg_symbol_H-M 'P-1   '
_cod_database_code 4066338

loop_
_symmetry_equiv_pos_as_xyz
'x, y, z'
'-x, -y, -z'

loop_
_atom_site_label
_atom_site_type_symbol
_atom_site_fract_x
_atom_site_fract_y
_atom_site_fract_z
_atom_site_U_iso_or_equiv
_atom_site_adp_type
_atom_site_occupancy
_atom_site_symmetry_multiplicity
_atom_site_calc_flag
_atom_site_refinement_flags
_atom_site_disorder_assembly
_atom_site_disorder_group
Ti1 Ti 0.30460(3) 0.61671(3) 0.253994(18) 0.01572(9) Uani 1 1 d . . .
P2 P 0.27660(5) 0.75699(5) 0.37050(3) 0.01832(12) Uani 1 1 d . A 1
P18 P 0.56179(5) 0.36745(4) 0.19324(3) 0.01593(11) Uani 1 1 d . . .
O35 O 0.13933(14) 0.57078(12) 0.31509(7) 0.0206(3) Uani 1 1 d . A .
N10 N 0.51383(16) 0.63250(14) 0.25945(8) 0.0163(3) Uani 1 1 d . A .
C3 C 0.4618(2) 0.75402(18) 0.36902(11) 0.0193(4) Uani 1 1 d . . .
C4 C 0.5097(2) 0.80905(19) 0.42156(11) 0.0218(4) Uani 1 1 d . A .
C5 C 0.6516(2) 0.80245(19) 0.42094(11) 0.0232(4) Uani 1 1 d . . .
C6 C 0.6968(3) 0.8615(3) 0.47982(14) 0.0297(5) Uani 1 1 d . A .
C7 C 0.7497(2) 0.73515(19) 0.36558(11) 0.0224(4) Uani 1 1 d . A .
C8 C 0.7052(2) 0.68070(19) 0.31269(11) 0.0208(4) Uani 1 1 d . . .
C9 C 0.5609(2) 0.68972(17) 0.31184(10) 0.0175(4) Uani 1 1 d . A .
C11 C 0.60080(19) 0.62798(17) 0.18864(10) 0.0159(4) Uani 1 1 d . . .
C12 C 0.6605(2) 0.74020(18) 0.15304(11) 0.0197(4) Uani 1 1 d . A .
C13 C 0.7427(2) 0.74051(19) 0.08343(11) 0.0204(4) Uani 1 1 d . . .
C14 C 0.7727(2) 0.62929(18) 0.04317(10) 0.0191(4) Uani 1 1 d . A .
C15 C 0.8658(2) 0.6310(2) -0.03251(12) 0.0233(4) Uani 1 1 d . . .
C16 C 0.7126(2) 0.51970(18) 0.07630(11) 0.0182(4) Uani 1 1 d . . .
C17 C 0.62652(19) 0.51647(17) 0.14758(10) 0.0160(4) Uani 1 1 d . A .
C19 C 0.2289(2) 0.6413(2) 0.45612(12) 0.0326(5) Uani 1 1 d . . .
H54 H 0.1301 0.6311 0.4562 0.039 Uiso 1 1 calc R A 1
C20 C 0.3257(3) 0.5013(2) 0.44890(16) 0.0404(6) Uani 1 1 d . A 1
C21 C 0.2283(4) 0.6828(3) 0.52976(16) 0.0386(8) Uani 0.870(6) 1 d P A 1
C21A C 0.0750(18) 0.6575(17) 0.4958(10) 0.034(5) Uiso 0.130(6) 1 d P A 2
H59A H 0.0698 0.5936 0.5420 0.051 Uiso 0.130(6) 1 calc PR A 2
H60A H 0.0169 0.6387 0.4628 0.051 Uiso 0.130(6) 1 calc PR A 2
H58A H 0.0393 0.7506 0.5081 0.051 Uiso 0.130(6) 1 calc PR A 2
C22 C 0.1854(2) 0.9307(2) 0.39080(12) 0.0260(4) Uani 1 1 d . . .
C23 C 0.0253(3) 0.9434(3) 0.40331(17) 0.0441(7) Uani 1 1 d . A .
C24 C 0.2345(3) 1.0351(2) 0.32760(16) 0.0410(6) Uani 1 1 d . A .
C25 C 0.6628(2) 0.30382(19) 0.27055(11) 0.0222(4) Uani 1 1 d . A .
C26 C 0.8210(2) 0.2550(2) 0.24102(15) 0.0315(5) Uani 1 1 d . . .
C27 C 0.6039(3) 0.2002(2) 0.33095(14) 0.0337(5) Uani 1 1 d . . .
C28 C 0.6085(2) 0.24474(18) 0.12477(11) 0.0207(4) Uani 1 1 d . A .
C29 C 0.5187(2) 0.2932(2) 0.06278(12) 0.0252(4) Uani 1 1 d . . .
C30 C 0.5864(3) 0.1047(2) 0.16221(14) 0.0317(5) Uani 1 1 d . . .
C31 C 0.38226(19) 0.40672(18) 0.22917(11) 0.0175(4) Uani 1 1 d . A .
C32 C 0.2682(2) 0.48038(18) 0.18705(11) 0.0189(4) Uani 1 1 d . A .
C33 C 0.1224(2) 0.4483(2) 0.21698(12) 0.0225(4) Uani 1 1 d . . .
C34 C 0.0858(2) 0.46246(19) 0.30086(12) 0.0216(4) Uani 1 1 d . A .
C36 C 0.2769(2) 0.78608(19) 0.16678(12) 0.0214(4) Uani 1 1 d . A .
C37 C 0.1436(2) 0.85408(19) 0.13129(11) 0.0246(4) Uani 1 1 d . . .
C38 C 0.1242(3) 0.7697(2) 0.07455(13) 0.0302(5) Uani 1 1 d . A .
C39 C 0.0105(3) 0.8716(3) 0.19140(14) 0.0356(5) Uani 1 1 d . A .
C40 C 0.1592(4) 0.9953(3) 0.09054(19) 0.0482(7) Uani 1 1 d . A .
H41 H 0.443(2) 0.851(2) 0.4608(12) 0.026(6) Uiso 1 1 d . . .
H42 H 0.731(3) 0.940(3) 0.4584(13) 0.041(7) Uiso 1 1 d . . .
H43 H 0.760(3) 0.801(3) 0.5032(15) 0.046(8) Uiso 1 1 d . . .
H44 H 0.620(3) 0.880(3) 0.5210(16) 0.051(8) Uiso 1 1 d . . .
H45 H 0.844(2) 0.7276(19) 0.3641(11) 0.015(5) Uiso 1 1 d . . .
H46 H 0.774(2) 0.6374(19) 0.2760(11) 0.014(5) Uiso 1 1 d . . .
H47 H 0.642(2) 0.814(2) 0.1798(11) 0.022(5) Uiso 1 1 d . . .
H48 H 0.784(2) 0.817(2) 0.0605(11) 0.020(5) Uiso 1 1 d . . .
H50 H 0.954(3) 0.647(2) -0.0296(13) 0.039(7) Uiso 1 1 d . . .
H51 H 0.825(3) 0.697(3) -0.0684(14) 0.040(7) Uiso 1 1 d . . .
H52 H 0.880(2) 0.551(2) -0.0518(12) 0.032(6) Uiso 1 1 d . . .
H53 H 0.732(2) 0.4455(19) 0.0506(10) 0.013(5) Uiso 1 1 d . . .
H55 H 0.302(3) 0.443(3) 0.4921(17) 0.059(8) Uiso 1 1 d . B 1
H56 H 0.317(3) 0.462(3) 0.4046(16) 0.057(8) Uiso 1 1 d . C 1
H57 H 0.428(3) 0.504(2) 0.4467(14) 0.045(7) Uiso 1 1 d . D 1
H58 H 0.315(3) 0.690(3) 0.5355(16) 0.038(8) Uiso 0.870(6) 1 d P A 1
H59 H 0.170(3) 0.773(3) 0.5344(16) 0.045(8) Uiso 0.870(6) 1 d P A 1
H60 H 0.201(3) 0.621(3) 0.5665(17) 0.044(9) Uiso 0.870(6) 1 d P A 1
H61 H 0.212(2) 0.942(2) 0.4369(12) 0.020(5) Uiso 1 1 d . . .
H62 H -0.018(3) 1.034(3) 0.4123(15) 0.056(8) Uiso 1 1 d . . .
H63 H -0.009(3) 0.875(3) 0.4488(17) 0.066(9) Uiso 1 1 d . . .
H64 H -0.002(3) 0.917(3) 0.3560(15) 0.047(7) Uiso 1 1 d . . .
H65 H 0.212(3) 1.022(3) 0.2792(16) 0.052(8) Uiso 1 1 d . . .
H66 H 0.337(3) 1.026(2) 0.3236(14) 0.046(7) Uiso 1 1 d . . .
H67 H 0.192(3) 1.124(3) 0.3379(15) 0.057(8) Uiso 1 1 d . . .
H68 H 0.650(2) 0.382(2) 0.2929(11) 0.024(5) Uiso 1 1 d . . .
H69 H 0.860(3) 0.322(3) 0.2039(14) 0.043(7) Uiso 1 1 d . . .
H70 H 0.834(3) 0.168(3) 0.2237(14) 0.047(7) Uiso 1 1 d . . .
H71 H 0.871(2) 0.240(2) 0.2848(13) 0.035(6) Uiso 1 1 d . . .
H72 H 0.611(3) 0.119(3) 0.3118(13) 0.040(7) Uiso 1 1 d . . .
H73 H 0.657(3) 0.183(2) 0.3690(13) 0.032(6) Uiso 1 1 d . . .
H74 H 0.504(3) 0.238(3) 0.3564(16) 0.069(9) Uiso 1 1 d . . .
H75 H 0.709(2) 0.237(2) 0.1037(12) 0.025(6) Uiso 1 1 d . . .
H76 H 0.553(2) 0.233(2) 0.0238(12) 0.029(6) Uiso 1 1 d . . .
H77 H 0.414(3) 0.291(2) 0.0844(13) 0.040(7) Uiso 1 1 d . . .
H78 H 0.525(2) 0.387(2) 0.0380(12) 0.025(6) Uiso 1 1 d . . .
H79 H 0.592(3) 0.049(3) 0.1243(14) 0.041(7) Uiso 1 1 d . . .
H80 H 0.493(3) 0.112(2) 0.1874(14) 0.040(7) Uiso 1 1 d . . .
H81 H 0.652(3) 0.063(2) 0.1964(14) 0.037(7) Uiso 1 1 d . . .
H82 H 0.359(2) 0.349(2) 0.2726(12) 0.024(6) Uiso 1 1 d . . .
H83 H 0.2951(19) 0.5000(17) 0.1333(11) 0.009(4) Uiso 1 1 d . . .
H84 H 0.053(2) 0.517(2) 0.1887(12) 0.024(5) Uiso 1 1 d . . .
H85 H 0.114(2) 0.361(2) 0.2090(11) 0.023(5) Uiso 1 1 d . . .
H86 H -0.018(2) 0.4807(18) 0.3171(10) 0.014(5) Uiso 1 1 d . . .
H87 H 0.128(2) 0.381(2) 0.3312(11) 0.021(5) Uiso 1 1 d . . .
H88 H 0.301(2) 0.855(2) 0.1908(12) 0.028(6) Uiso 1 1 d . . .
H89 H 0.351(2) 0.762(2) 0.1267(13) 0.030(6) Uiso 1 1 d . . .
H90 H 0.107(3) 0.677(3) 0.1004(14) 0.042(7) Uiso 1 1 d . . .
H91 H 0.047(2) 0.817(2) 0.0490(13) 0.030(6) Uiso 1 1 d . . .
H92 H 0.208(3) 0.748(2) 0.0390(14) 0.040(7) Uiso 1 1 d . . .
H93 H -0.004(3) 0.781(3) 0.2186(14) 0.047(7) Uiso 1 1 d . . .
H94 H 0.022(3) 0.932(3) 0.2222(15) 0.052(8) Uiso 1 1 d . . .
H95 H -0.071(3) 0.919(3) 0.1687(15) 0.053(8) Uiso 1 1 d . . .
H96 H 0.179(3) 1.052(3) 0.1232(16) 0.060(9) Uiso 1 1 d . . .
H97 H 0.243(3) 0.992(3) 0.0547(16) 0.057(9) Uiso 1 1 d . . .
H98 H 0.075(3) 1.036(3) 0.0673(16) 0.063(9) Uiso 1 1 d . . .

loop_
_atom_site_aniso_label
_atom_site_aniso_U_11
_atom_site_aniso_U_22
_atom_site_aniso_U_33
_atom_site_aniso_U_23
_atom_site_aniso_U_13
_atom_site_aniso_U_12
Ti1 0.01523(17) 0.01305(15) 0.01774(18) -0.00173(12) -0.00167(13) -0.00191(12)
P2 0.0176(2) 0.0161(2) 0.0203(3) -0.00400(19) -0.0014(2) -0.00222(18)
P18 0.0153(2) 0.0121(2) 0.0188(2) -0.00154(18) -0.00122(19) -0.00173(17)
O35 0.0187(7) 0.0188(6) 0.0236(7) -0.0052(5) 0.0003(6) -0.0042(5)
N10 0.0176(8) 0.0149(7) 0.0167(8) -0.0033(6) -0.0023(6) -0.0033(6)
C3 0.0205(10) 0.0158(8) 0.0211(10) -0.0028(7) -0.0038(8) -0.0021(7)
C4 0.0245(11) 0.0204(9) 0.0202(10) -0.0065(8) -0.0016(8) -0.0030(8)
C5 0.0279(11) 0.0200(9) 0.0235(10) -0.0025(8) -0.0065(9) -0.0071(8)
C6 0.0303(12) 0.0345(12) 0.0283(12) -0.0100(10) -0.0049(11) -0.0107(10)
C7 0.0201(10) 0.0242(10) 0.0238(11) -0.0023(8) -0.0050(8) -0.0059(8)
C8 0.0205(10) 0.0197(9) 0.0204(10) -0.0042(8) -0.0006(8) -0.0019(8)
C9 0.0206(10) 0.0132(8) 0.0181(9) -0.0012(7) -0.0039(8) -0.0026(7)
C11 0.0145(9) 0.0151(8) 0.0175(9) -0.0004(7) -0.0051(7) -0.0013(7)
C12 0.0224(10) 0.0136(8) 0.0240(10) -0.0031(8) -0.0050(8) -0.0041(7)
C13 0.0214(10) 0.0179(9) 0.0226(10) 0.0014(8) -0.0047(8) -0.0076(8)
C14 0.0174(9) 0.0204(9) 0.0188(10) -0.0001(7) -0.0033(8) -0.0037(7)
C15 0.0263(11) 0.0243(10) 0.0188(10) -0.0013(9) 0.0000(9) -0.0085(9)
C16 0.0184(9) 0.0160(8) 0.0202(10) -0.0043(7) -0.0026(8) -0.0025(7)
C17 0.0149(9) 0.0139(8) 0.0186(9) -0.0008(7) -0.0024(7) -0.0030(7)
C19 0.0328(12) 0.0333(11) 0.0295(12) 0.0029(9) -0.0005(10) -0.0118(10)
C20 0.0534(17) 0.0267(12) 0.0394(15) 0.0100(11) -0.0148(13) -0.0091(11)
C21 0.052(2) 0.0425(17) 0.0224(15) -0.0026(12) 0.0003(13) -0.0196(16)
C22 0.0236(11) 0.0216(10) 0.0331(12) -0.0128(9) -0.0051(9) 0.0013(8)
C23 0.0243(12) 0.0515(16) 0.0566(18) -0.0299(14) -0.0078(12) 0.0087(11)
C24 0.0506(17) 0.0173(10) 0.0533(17) -0.0043(11) -0.0125(13) -0.0008(10)
C25 0.0230(10) 0.0186(9) 0.0244(11) 0.0001(8) -0.0080(8) -0.0015(8)
C26 0.0217(11) 0.0320(12) 0.0382(14) 0.0002(10) -0.0095(10) 0.0000(9)
C27 0.0367(14) 0.0322(12) 0.0298(13) 0.0092(10) -0.0110(11) -0.0074(10)
C28 0.0205(10) 0.0154(9) 0.0247(10) -0.0053(8) 0.0008(8) -0.0026(7)
C29 0.0255(11) 0.0253(10) 0.0260(11) -0.0087(9) -0.0023(9) -0.0054(9)
C30 0.0402(14) 0.0173(10) 0.0366(13) -0.0043(9) -0.0022(12) -0.0072(9)
C31 0.0160(9) 0.0152(8) 0.0195(10) -0.0013(7) 0.0010(8) -0.0037(7)
C32 0.0192(10) 0.0171(9) 0.0195(10) -0.0028(7) -0.0020(8) -0.0032(7)
C33 0.0188(10) 0.0214(10) 0.0283(11) -0.0060(8) -0.0026(9) -0.0050(8)
C34 0.0175(10) 0.0187(9) 0.0275(11) -0.0028(8) 0.0004(8) -0.0050(8)
C36 0.0218(10) 0.0182(9) 0.0234(10) -0.0002(8) -0.0050(9) -0.0035(8)
C37 0.0270(11) 0.0201(9) 0.0257(11) 0.0027(8) -0.0089(9) -0.0035(8)
C38 0.0262(12) 0.0397(13) 0.0239(12) -0.0033(10) -0.0076(10) -0.0032(10)
C39 0.0289(13) 0.0360(13) 0.0361(14) -0.0094(11) -0.0079(11) 0.0095(10)
C40 0.0564(19) 0.0290(13) 0.0619(19) 0.0203(13) -0.0339(17) -0.0123(12)

loop_
_atom_type_symbol
_atom_type_description
_atom_type_scat_dispersion_real
_atom_type_scat_dispersion_imag
_atom_type_scat_source
Ti Ti 0.2776 0.4457 'International Tables Vol C Tables 4.2.6.8 and 6.1.1.4'
P P 0.1023 0.0942 'International Tables Vol C Tables 4.2.6.8 and 6.1.1.4'
O O 0.0106 0.0060 'International Tables Vol C Tables 4.2.6.8 and 6.1.1.4'
N N 0.0061 0.0033 'International Tables Vol C Tables 4.2.6.8 and 6.1.1.4'
C C 0.0033 0.0016 'International Tables Vol C Tables 4.2.6.8 and 6.1.1.4'
H H 0.0000 0.0000 'International Tables Vol C Tables 4.2.6.8 and 6.1.1.4'

loop_
_geom_angle_atom_site_label_1
_geom_angle_atom_site_label_2
_geom_angle_atom_site_label_3
_geom_angle
O35 Ti1 N10 141.51(6)
O35 Ti1 C32 81.54(6)
N10 Ti1 C32 121.26(6)
O35 Ti1 C36 117.65(7)
N10 Ti1 C36 93.58(7)
C32 Ti1 C36 92.56(8)
O35 Ti1 C31 90.56(6)
N10 Ti1 C31 90.89(6)
C32 Ti1 C31 39.76(7)
C36 Ti1 C31 122.17(8)
O35 Ti1 P2 78.91(4)
N10 Ti1 P2 74.43(4)
C32 Ti1 P2 160.31(5)
C36 Ti1 P2 98.51(6)
C31 Ti1 P2 137.76(6)
C3 P2 C22 103.53(9)
C3 P2 C19 103.67(10)
C22 P2 C19 106.37(10)
C3 P2 Ti1 99.37(6)
C22 P2 Ti1 134.20(7)
C19 P2 Ti1 105.93(7)
C31 P18 C17 111.60(9)
C31 P18 C25 109.44(9)
C17 P18 C25 104.31(9)
C31 P18 C28 113.80(9)
C17 P18 C28 107.11(8)
C25 P18 C28 110.14(9)
C34 O35 Ti1 120.29(11)
C11 N10 C9 115.74(15)
C11 N10 Ti1 111.00(11)
C9 N10 Ti1 129.30(12)
C4 C3 C9 119.79(17)
C4 C3 P2 123.57(14)
C9 C3 P2 116.62(14)
C5 C4 C3 122.85(18)
C5 C4 H41 116.9(13)
C3 C4 H41 120.2(13)
C4 C5 C7 117.21(18)
C4 C5 C6 120.41(18)
C7 C5 C6 122.34(19)
C5 C6 H42 110.3(15)
C5 C6 H43 111.8(16)
H42 C6 H43 111(2)
C5 C6 H44 111.2(16)
H42 C6 H44 111(2)
H43 C6 H44 100(2)
C8 C7 C5 121.10(19)
C8 C7 H45 119.4(12)
C5 C7 H45 119.5(12)
C7 C8 C9 122.05(18)
C7 C8 H46 118.9(12)
C9 C8 H46 119.0(12)
C8 C9 N10 122.82(16)
C8 C9 C3 116.95(17)
N10 C9 C3 120.16(16)
N10 C11 C12 120.60(16)
N10 C11 C17 122.57(15)
C12 C11 C17 116.73(17)
C13 C12 C11 122.13(17)
C13 C12 H47 121.2(13)
C11 C12 H47 116.6(13)
C12 C13 C14 121.76(17)
C12 C13 H48 120.9(12)
C14 C13 H48 117.3(12)
C16 C14 C13 116.99(17)
C16 C14 C15 122.26(17)
C13 C14 C15 120.74(17)
C14 C15 H50 110.4(15)
C14 C15 H51 112.5(15)
H50 C15 H51 109(2)
C14 C15 H52 111.9(14)
H50 C15 H52 109(2)
H51 C15 H52 104.5(19)
C14 C16 C17 122.72(17)
C14 C16 H53 117.8(12)
C17 C16 H53 119.4(12)
C16 C17 C11 119.62(16)
C16 C17 P18 122.06(13)
C11 C17 P18 118.02(13)
C21 C19 C21A 75.0(7)
C21 C19 C20 109.8(2)
C21A C19 C20 121.5(7)
C21 C19 P2 118.10(18)
C21A C19 P2 120.1(7)
C20 C19 P2 108.41(16)
C21 C19 H54 106.6
C21A C19 H54 31.8
C20 C19 H54 106.6
P2 C19 H54 106.6
C19 C20 H55 108.5(17)
C19 C20 H56 112.7(16)
H55 C20 H56 109(2)
C19 C20 H57 111.5(14)
H55 C20 H57 106(2)
H56 C20 H57 109(2)
C19 C21 H58 112.6(18)
C19 C21 H59 110.8(17)
H58 C21 H59 104(2)
C19 C21 H60 110.1(19)
H58 C21 H60 106(3)
H59 C21 H60 113(3)
C19 C21A H59A 109.5
C19 C21A H60A 109.5
H59A C21A H60A 109.5
C19 C21A H58A 109.5
H59A C21A H58A 109.5
H60A C21A H58A 109.5
C23 C22 C24 111.9(2)
C23 C22 P2 109.63(15)
C24 C22 P2 110.24(15)
C23 C22 H61 108.5(12)
C24 C22 H61 110.3(12)
P2 C22 H61 106.1(12)
C22 C23 H62 107.2(17)
C22 C23 H63 111.8(17)
H62 C23 H63 110(2)
C22 C23 H64 108.8(14)
H62 C23 H64 113(2)
H63 C23 H64 106(2)
C22 C24 H65 110.9(16)
C22 C24 H66 108.9(15)
H65 C24 H66 110(2)
C22 C24 H67 111.4(17)
H65 C24 H67 109(2)
H66 C24 H67 106(2)
C27 C25 C26 112.18(18)
C27 C25 P18 115.60(16)
C26 C25 P18 111.19(15)
C27 C25 H68 106.4(13)
C26 C25 H68 109.2(13)
P18 C25 H68 101.3(13)
C25 C26 H69 112.7(15)
C25 C26 H70 108.5(15)
H69 C26 H70 114(2)
C25 C26 H71 106.4(13)
H69 C26 H71 108(2)
H70 C26 H71 107(2)
C25 C27 H72 111.0(15)
C25 C27 H73 107.8(15)
H72 C27 H73 109(2)
C25 C27 H74 112.1(16)
H72 C27 H74 113(2)
H73 C27 H74 104(2)
C29 C28 C30 109.22(18)
C29 C28 P18 110.35(13)
C30 C28 P18 111.28(15)
C29 C28 H75 110.3(12)
C30 C28 H75 107.8(12)
P18 C28 H75 107.8(12)
C28 C29 H76 109.3(13)
C28 C29 H77 109.7(13)
H76 C29 H77 109.2(18)
C28 C29 H78 112.7(12)
H76 C29 H78 106.7(17)
H77 C29 H78 109.1(17)
C28 C30 H79 109.3(15)
C28 C30 H80 109.4(15)
H79 C30 H80 103(2)
C28 C30 H81 112.5(14)
H79 C30 H81 112(2)
H80 C30 H81 110(2)
C32 C31 P18 126.12(15)
C32 C31 Ti1 68.16(10)
P18 C31 Ti1 113.91(9)
C32 C31 H82 118.7(13)
P18 C31 H82 111.4(13)
Ti1 C31 H82 108.4(12)
C31 C32 C33 115.83(17)
C31 C32 Ti1 72.08(10)
C33 C32 Ti1 108.94(12)
C31 C32 H83 116.8(11)
C33 C32 H83 117.8(11)
Ti1 C32 H83 116.7(10)
C32 C33 C34 108.40(16)
C32 C33 H84 106.8(12)
C34 C33 H84 110.4(12)
C32 C33 H85 114.5(12)
C34 C33 H85 110.0(12)
H84 C33 H85 106.7(17)
O35 C34 C33 109.80(15)
O35 C34 H86 109.2(11)
C33 C34 H86 110.1(11)
O35 C34 H87 107.2(12)
C33 C34 H87 112.0(12)
H86 C34 H87 108.6(16)
C37 C36 Ti1 129.10(14)
C37 C36 H88 107.6(12)
Ti1 C36 H88 99.2(12)
C37 C36 H89 106.2(14)
Ti1 C36 H89 105.1(13)
H88 C36 H89 108.3(18)
C38 C37 C39 108.84(18)
C38 C37 C40 108.4(2)
C39 C37 C40 108.2(2)
C38 C37 C36 110.92(17)
C39 C37 C36 110.75(18)
C40 C37 C36 109.61(18)
C37 C38 H90 110.5(14)
C37 C38 H91 110.4(13)
H90 C38 H91 110.6(19)
C37 C38 H92 111.9(15)
H90 C38 H92 103.7(19)
H91 C38 H92 110(2)
C37 C39 H93 110.4(14)
C37 C39 H94 106.1(16)
H93 C39 H94 115(2)
C37 C39 H95 109.7(16)
H93 C39 H95 111(2)
H94 C39 H95 105(2)
C37 C40 H96 112.2(17)
C37 C40 H97 112.1(18)
H96 C40 H97 99(2)
C37 C40 H98 108.6(17)
H96 C40 H98 114(2)
H97 C40 H98 111(2)

loop_
_geom_bond_atom_site_label_1
_geom_bond_atom_site_label_2
_geom_bond_distance
Ti1 O35 1.8874(13)
Ti1 N10 2.1228(15)
Ti1 C32 2.1384(18)
Ti1 C36 2.157(2)
Ti1 C31 2.1920(18)
Ti1 P2 2.7039(6)
P2 C3 1.806(2)
P2 C22 1.8505(19)
P2 C19 1.852(2)
P18 C31 1.7277(19)
P18 C17 1.8013(18)
P18 C25 1.836(2)
P18 C28 1.8400(19)
O35 C34 1.415(2)
N10 C11 1.404(2)
N10 C9 1.407(2)
C3 C4 1.400(3)
C3 C9 1.412(2)
C4 C5 1.377(3)
C4 H41 0.95(2)
C5 C7 1.399(3)
C5 C6 1.507(3)
C6 H42 0.94(2)
C6 H43 0.89(3)
C6 H44 0.96(3)
C7 C8 1.383(3)
C7 H45 0.90(2)
C8 C9 1.401(3)
C8 H46 0.937(19)
C11 C12 1.414(2)
C11 C17 1.416(2)
C12 C13 1.366(3)
C12 H47 0.93(2)
C13 C14 1.400(3)
C13 H48 0.96(2)
C14 C16 1.384(3)
C14 C15 1.500(3)
C15 H50 0.94(3)
C15 H51 0.94(3)
C15 H52 0.92(2)
C16 C17 1.406(3)
C16 H53 0.922(19)
C19 C21 1.482(4)
C19 C21A 1.522(17)
C19 C20 1.528(3)
C19 H54 1.0000
C20 H55 0.93(3)
C20 H56 0.99(3)
C20 H57 1.00(3)
C21 H58 0.90(3)
C21 H59 0.97(3)
C21 H60 0.89(3)
C21A H59A 0.9800
C21A H60A 0.9800
C21A H58A 0.9800
C22 C23 1.520(3)
C22 C24 1.523(3)
C22 H61 0.96(2)
C23 H62 0.95(3)
C23 H63 1.05(3)
C23 H64 1.05(3)
C24 H65 1.00(3)
C24 H66 0.98(3)
C24 H67 0.94(3)
C25 C27 1.524(3)
C25 C26 1.529(3)
C25 H68 0.93(2)
C26 H69 0.97(3)
C26 H70 0.96(3)
C26 H71 0.99(2)
C27 H72 0.94(2)
C27 H73 0.92(2)
C27 H74 1.02(3)
C28 C29 1.525(3)
C28 C30 1.525(3)
C28 H75 0.98(2)
C29 H76 0.98(2)
C29 H77 1.03(2)
C29 H78 1.00(2)
C30 H79 0.96(2)
C30 H80 0.93(3)
C30 H81 0.97(3)
C31 C32 1.473(3)
C31 H82 0.93(2)
C32 C33 1.518(3)
C32 H83 0.968(19)
C33 C34 1.532(3)
C33 H84 1.01(2)
C33 H85 0.96(2)
C34 H86 0.98(2)
C34 H87 0.98(2)
C36 C37 1.543(3)
C36 H88 0.99(2)
C36 H89 0.94(2)
C37 C38 1.525(3)
C37 C39 1.526(3)
C37 C40 1.538(3)
C38 H90 1.02(3)
C38 H91 0.96(2)
C38 H92 0.95(3)
C39 H93 1.00(3)
C39 H94 0.95(3)
C39 H95 0.96(3)
C40 H96 0.98(3)
C40 H97 0.94(3)
C40 H98 0.98(3)

loop_
_geom_torsion_atom_site_label_1
_geom_torsion_atom_site_label_2
_geom_torsion_atom_site_label_3
_geom_torsion_atom_site_label_4
_geom_torsion
O35 Ti1 P2 C3 149.66(7)
N10 Ti1 P2 C3 -2.30(7)
C32 Ti1 P2 C3 142.81(17)
C36 Ti1 P2 C3 -93.67(8)
C31 Ti1 P2 C3 71.25(10)
O35 Ti1 P2 C22 -90.92(11)
N10 Ti1 P2 C22 117.12(11)
C32 Ti1 P2 C22 -97.77(19)
C36 Ti1 P2 C22 25.76(11)
C31 Ti1 P2 C22 -169.32(12)
O35 Ti1 P2 C19 42.43(9)
N10 Ti1 P2 C19 -109.53(9)
C32 Ti1 P2 C19 35.58(18)
C36 Ti1 P2 C19 159.10(10)
C31 Ti1 P2 C19 -35.97(11)
N10 Ti1 O35 C34 -120.08(14)
C32 Ti1 O35 C34 10.91(14)
C36 Ti1 O35 C34 99.37(14)
C31 Ti1 O35 C34 -27.95(14)
P2 Ti1 O35 C34 -166.76(14)
O35 Ti1 N10 C11 159.35(10)
C32 Ti1 N10 C11 40.21(14)
C36 Ti1 N10 C11 -54.97(12)
C31 Ti1 N10 C11 67.34(12)
P2 Ti1 N10 C11 -152.81(11)
O35 Ti1 N10 C9 -44.39(18)
C32 Ti1 N10 C9 -163.53(14)
C36 Ti1 N10 C9 101.29(15)
C31 Ti1 N10 C9 -136.41(15)
P2 Ti1 N10 C9 3.44(13)
C22 P2 C3 C4 42.95(19)
C19 P2 C3 C4 -67.96(18)
Ti1 P2 C3 C4 -177.01(15)
C22 P2 C3 C9 -138.24(15)
C19 P2 C3 C9 110.85(15)
Ti1 P2 C3 C9 1.80(15)
C9 C3 C4 C5 -0.7(3)
P2 C3 C4 C5 178.05(15)
C3 C4 C5 C7 -1.1(3)
C3 C4 C5 C6 -178.94(19)
C4 C5 C7 C8 1.6(3)
C6 C5 C7 C8 179.3(2)
C5 C7 C8 C9 -0.1(3)
C7 C8 C9 N10 -178.64(17)
C7 C8 C9 C3 -1.7(3)
C11 N10 C9 C8 -31.3(2)
Ti1 N10 C9 C8 173.38(13)
C11 N10 C9 C3 151.90(16)
Ti1 N10 C9 C3 -3.4(2)
C4 C3 C9 C8 2.1(3)
P2 C3 C9 C8 -176.73(14)
C4 C3 C9 N10 179.12(16)
P2 C3 C9 N10 0.3(2)
C9 N10 C11 C12 -42.5(2)
Ti1 N10 C11 C12 117.23(16)
C9 N10 C11 C17 141.25(17)
Ti1 N10 C11 C17 -58.99(19)
N10 C11 C12 C13 -178.39(18)
C17 C11 C12 C13 -2.0(3)
C11 C12 C13 C14 0.0(3)
C12 C13 C14 C16 1.5(3)
C12 C13 C14 C15 -178.72(19)
C13 C14 C16 C17 -0.9(3)
C15 C14 C16 C17 179.26(18)
C14 C16 C17 C11 -1.1(3)
C14 C16 C17 P18 -174.53(15)
N10 C11 C17 C16 178.79(17)
C12 C11 C17 C16 2.4(3)
N10 C11 C17 P18 -7.5(2)
C12 C11 C17 P18 176.18(14)
C31 P18 C17 C16 -132.87(16)
C25 P18 C17 C16 109.07(16)
C28 P18 C17 C16 -7.70(18)
C31 P18 C17 C11 53.55(17)
C25 P18 C17 C11 -64.51(16)
C28 P18 C17 C11 178.72(14)
C3 P2 C19 C21 66.6(2)
C22 P2 C19 C21 -42.2(2)
Ti1 P2 C19 C21 170.7(2)
C3 P2 C19 C21A 154.9(8)
C22 P2 C19 C21A 46.0(8)
Ti1 P2 C19 C21A -101.0(8)
C3 P2 C19 C20 -59.09(18)
C22 P2 C19 C20 -167.90(17)
Ti1 P2 C19 C20 45.02(18)
C3 P2 C22 C23 -173.10(18)
C19 P2 C22 C23 -64.2(2)
Ti1 P2 C22 C23 69.0(2)
C3 P2 C22 C24 63.25(19)
C19 P2 C22 C24 172.16(17)
Ti1 P2 C22 C24 -54.6(2)
C31 P18 C25 C27 45.16(18)
C17 P18 C25 C27 164.69(16)
C28 P18 C25 C27 -80.67(18)
C31 P18 C25 C26 174.57(14)
C17 P18 C25 C26 -65.90(16)
C28 P18 C25 C26 48.74(17)
C31 P18 C28 C29 53.42(16)
C17 P18 C28 C29 -70.41(16)
C25 P18 C28 C29 176.74(14)
C31 P18 C28 C30 -67.99(18)
C17 P18 C28 C30 168.17(15)
C25 P18 C28 C30 55.32(18)
C17 P18 C31 C32 54.69(18)
C25 P18 C31 C32 169.63(15)
C28 P18 C31 C32 -66.68(18)
C17 P18 C31 Ti1 -24.92(13)
C25 P18 C31 Ti1 90.02(11)
C28 P18 C31 Ti1 -146.29(9)
O35 Ti1 C31 C32 76.01(11)
N10 Ti1 C31 C32 -142.46(11)
C36 Ti1 C31 C32 -47.66(13)
P2 Ti1 C31 C32 150.02(9)
O35 Ti1 C31 P18 -162.86(10)
N10 Ti1 C31 P18 -21.33(11)
C32 Ti1 C31 P18 121.13(16)
C36 Ti1 C31 P18 73.47(13)
P2 Ti1 C31 P18 -88.84(11)
P18 C31 C32 C33 152.79(14)
Ti1 C31 C32 C33 -102.86(15)
P18 C31 C32 Ti1 -104.36(14)
O35 Ti1 C32 C31 -101.20(11)
N10 Ti1 C32 C31 45.46(13)
C36 Ti1 C32 C31 141.22(11)
P2 Ti1 C32 C31 -94.40(18)
O35 Ti1 C32 C33 10.71(13)
N10 Ti1 C32 C33 157.37(12)
C36 Ti1 C32 C33 -106.87(14)
C31 Ti1 C32 C33 111.91(17)
P2 Ti1 C32 C33 17.5(3)
C31 C32 C33 C34 51.2(2)
Ti1 C32 C33 C34 -27.57(18)
Ti1 O35 C34 C33 -29.8(2)
C32 C33 C34 O35 36.0(2)
O35 Ti1 C36 C37 -18.5(2)
N10 Ti1 C36 C37 -175.18(17)
C32 Ti1 C36 C37 63.26(18)
C31 Ti1 C36 C37 91.51(19)
P2 Ti1 C36 C37 -100.41(17)
Ti1 C36 C37 C38 -78.1(2)
Ti1 C36 C37 C39 42.8(2)
Ti1 C36 C37 C40 162.17(19)
